data_7114512
loop_
_publ_author_name
'Gibson, Vernon C.'
'O'Reilly, Rachel K.'
'Reed, Warren'
'Wass, Duncan F.'
'White, Andrew J. P.'
'Williams, David J.'

_publ_section_title
;
 Four-coordinate iron complexes bearing \a-diimine ligands: efficient
 catalysts for Atom Transfer Radical Polymerisation (ATRP)
;
_journal_issue 17
_journal_name_full 'Chemical Communications'
_journal_page_first 1850
_journal_page_last 1851
_journal_paper_doi 10.1039/b204510a
_journal_year 2002
_chemical_formula_sum 'C14 H24 Cl2 Fe N2'
_chemical_formula_weight 347.10
_chemical_name_systematic ?
_space_group_IT_number 15
_symmetry_cell_setting monoclinic
_symmetry_space_group_name_Hall '-I 2ya'
_symmetry_space_group_name_H-M 'I 1 2/a 1'
_atom_sites_solution_hydrogens geom
_atom_sites_solution_primary direct
_atom_sites_solution_secondary difmap
_audit_creation_method SHELXL
_cell_angle_alpha 90.00
_cell_angle_beta 101.501(14)
_cell_angle_gamma 90.00
_cell_formula_units_Z 4
_cell_length_a 13.028(3)
_cell_length_b 6.768(2)
_cell_length_c 20.069(5)
_cell_measurement_reflns_used 49
_cell_measurement_temperature 293(2)
_cell_measurement_theta_max 27.69
_cell_measurement_theta_min 11.15
_cell_volume 1734.0(8)
_computing_cell_refinement 'Siemens XSCANS'
_computing_data_collection 'Siemens XSCANS'
_computing_data_reduction 'Siemens SHELXTL'
_computing_molecular_graphics 'Siemens SHELXTL'
_computing_publication_material 'Siemens SHELXTL'
_computing_structure_refinement 'SHELXL-93 (Sheldrick, 1993)'
_computing_structure_solution 'SHELXS-86 (Sheldrick, 1990)'
_diffrn_ambient_temperature 293(2)
_diffrn_measurement_device 'Siemens P4'
_diffrn_measurement_method '\w scans'
_diffrn_radiation_monochromator graphite
_diffrn_radiation_source 'fine-focus sealed tube'
_diffrn_radiation_type CuK\a
_diffrn_radiation_wavelength 1.54178
_diffrn_reflns_av_R_equivalents 0.0238
_diffrn_reflns_av_sigmaI/netI 0.0329
_diffrn_reflns_limit_h_max 14
_diffrn_reflns_limit_h_min -13
_diffrn_reflns_limit_k_max 0
_diffrn_reflns_limit_k_min -7
_diffrn_reflns_limit_l_max 22
_diffrn_reflns_limit_l_min -13
_diffrn_reflns_number 1221
_diffrn_reflns_theta_max 59.92
_diffrn_reflns_theta_min 4.50
_diffrn_standards_interval_count 97
_diffrn_standards_number 3
_exptl_absorpt_coefficient_mu 9.712
_exptl_absorpt_correction_T_max 0.7776
_exptl_absorpt_correction_T_min 0.1554
_exptl_absorpt_correction_type 'Lamina [1 0 0]'
_exptl_crystal_colour 'Pink/magenta dichroic'
_exptl_crystal_density_diffrn 1.330
_exptl_crystal_description 'platy needles'
_exptl_crystal_F_000 728
_exptl_crystal_size_max 1.00
_exptl_crystal_size_mid 0.30
_exptl_crystal_size_min 0.03
_refine_diff_density_max 0.348
_refine_diff_density_min -0.354
_refine_diff_density_rms 0.075
_refine_ls_extinction_method none
_refine_ls_goodness_of_fit_all 1.073
_refine_ls_goodness_of_fit_obs 1.099
_refine_ls_matrix_type full
_refine_ls_number_parameters 87
_refine_ls_number_reflns 1129
_refine_ls_number_restraints 0
_refine_ls_restrained_S_all 1.122
_refine_ls_restrained_S_obs 1.099
_refine_ls_R_factor_all 0.0660
_refine_ls_R_factor_obs 0.0519
_refine_ls_shift/esd_max 0.000
_refine_ls_shift/esd_mean 0.000
_refine_ls_structure_factor_coef Fsqd
_refine_ls_weighting_details 'w=1/[\s^2^(Fo^2^)+(0.1063P)^2^+0.0000P] where P=(Fo^2^+2Fc^2^)/3'
_refine_ls_weighting_scheme calc
_refine_ls_wR_factor_all 0.1555
_refine_ls_wR_factor_obs 0.1383
_reflns_number_observed 981
_reflns_number_total 1186
_reflns_observed_criterion >2sigma(I)
_cod_data_source_file b204510a.txt
_cod_data_source_block VG0105
_cod_depositor_comments
;
The following automatic conversions were performed:

'_symmetry_cell_setting' value 'Monoclinic' changed to 'monoclinic'
according to
/usr/data/users/saulius/automatic-downloads/retrospective/RSC/lib/dictionaries/cif_core.dic
dictionary named 'cif_core.dic' version 2.4.2 from 2011-04-26.

Automatic conversion script
Id: cif_fix_values 2281 2013-09-26 08:29:07Z andrius 

The following automatic conversions were performed:

'_refine_ls_weighting_scheme' value 'calc
w=1/[\s^2^(Fo^2^)+(0.1063P)^2^+0.0000P] where P=(Fo^2^+2Fc^2^)/3' was
changed to 'calc'. New tag '_refine_ls_weighting_details' was
created. The value of the new tag was set to
'w=1/[\s^2^(Fo^2^)+(0.1063P)^2^+0.0000P] where P=(Fo^2^+2Fc^2^)/3'.

Automatic conversion script
Id: cif_fix_values 3143 2015-03-26 13:38:13Z robertas 
;
_cod_original_sg_symbol_H-M I2/a
_cod_original_formula_sum 'C14 H24 N2 Cl2 Fe'
_cod_database_code 7114512

loop_
_symmetry_equiv_pos_as_xyz
'x, y, z'
'-x+1/2, y, -z'
'x+1/2, y+1/2, z+1/2'
'-x+1, y+1/2, -z+1/2'
'-x, -y, -z'
'x-1/2, -y, z'
'-x+1/2, -y+1/2, -z+1/2'
'x, -y+1/2, z+1/2'

loop_
_atom_site_aniso_label
_atom_site_aniso_U_11
_atom_site_aniso_U_22
_atom_site_aniso_U_33
_atom_site_aniso_U_23
_atom_site_aniso_U_13
_atom_site_aniso_U_12
Fe 0.0502(5) 0.0355(5) 0.0612(5) 0.000 0.0160(4) 0.000
Cl 0.0760(8) 0.0643(9) 0.0860(9) -0.0091(6) 0.0009(7) -0.0134(6)
C1 0.066(3) 0.043(3) 0.076(3) -0.003(2) 0.032(3) -0.002(2)
N1 0.038(2) 0.044(2) 0.059(2) -0.001(2) 0.013(2) 0.0017(14)
C2 0.042(2) 0.049(2) 0.061(2) 0.002(2) 0.018(2) -0.007(2)
C3 0.046(2) 0.078(4) 0.063(3) 0.011(2) 0.014(2) 0.010(2)
C4 0.063(3) 0.111(5) 0.055(3) 0.014(3) 0.020(2) 0.013(3)
C5 0.068(3) 0.097(5) 0.066(3) -0.001(3) 0.023(3) 0.006(3)
C6 0.049(2) 0.077(4) 0.075(3) -0.002(3) 0.022(2) 0.015(2)
C7 0.046(2) 0.078(3) 0.061(3) 0.001(2) 0.016(2) 0.016(2)

loop_
_atom_site_label
_atom_site_type_symbol
_atom_site_fract_x
_atom_site_fract_y
_atom_site_fract_z
_atom_site_U_iso_or_equiv
_atom_site_thermal_displace_type
_atom_site_occupancy
_atom_site_calc_flag
_atom_site_refinement_flags
Fe Fe 0.7500 0.20663(14) 0.5000 0.0482(4) Uani 1 d S
Cl Cl 0.87457(11) 0.3713(2) 0.57087(8) 0.0776(5) Uani 1 d .
C1 C 0.7184(4) -0.1983(8) 0.5273(3) 0.0592(12) Uani 1 d .
H1A H 0.6972(4) -0.3164(8) 0.5441(3) 0.071 Uiso 1 calc R
N1 N 0.6949(2) -0.0374(5) 0.5495(2) 0.0466(8) Uani 1 d .
C2 C 0.6355(3) -0.0344(7) 0.6052(2) 0.0495(10) Uani 1 d .
H2A H 0.5984(3) -0.1602(7) 0.6056(2) 0.059 Uiso 1 calc R
C3 C 0.7123(3) -0.0098(9) 0.6721(3) 0.0616(13) Uani 1 d .
H3A H 0.7518(3) 0.1114(9) 0.6711(3) 0.074 Uiso 1 calc R
H3B H 0.7614(3) -0.1192(9) 0.6784(3) 0.074 Uiso 1 calc R
C4 C 0.6554(4) -0.0029(11) 0.7312(3) 0.075(2) Uani 1 d .
H4A H 0.6216(4) -0.1291(11) 0.7348(3) 0.090 Uiso 1 calc R
H4B H 0.7058(4) 0.0186(11) 0.7732(3) 0.090 Uiso 1 calc R
C5 C 0.5736(5) 0.1599(11) 0.7225(3) 0.076(2) Uani 1 d .
H5A H 0.6079(5) 0.2877(11) 0.7250(3) 0.091 Uiso 1 calc R
H5B H 0.5347(5) 0.1526(11) 0.7589(3) 0.091 Uiso 1 calc R
C6 C 0.4987(4) 0.1385(9) 0.6541(3) 0.0659(14) Uani 1 d .
H6A H 0.4501(4) 0.2488(9) 0.6477(3) 0.079 Uiso 1 calc R
H6B H 0.4583(4) 0.0180(9) 0.6541(3) 0.079 Uiso 1 calc R
C7 C 0.5569(4) 0.1323(9) 0.5954(3) 0.0610(12) Uani 1 d .
H7A H 0.5072(4) 0.1139(9) 0.5529(3) 0.073 Uiso 1 calc R
H7B H 0.5928(4) 0.2569(9) 0.5929(3) 0.073 Uiso 1 calc R

loop_
_atom_type_symbol
_atom_type_description
_atom_type_scat_dispersion_real
_atom_type_scat_dispersion_imag
_atom_type_scat_source
C C 0.0181 0.0091 'International Tables Vol C Tables 4.2.6.8 and 6.1.1.4'
H H 0.0000 0.0000 'International Tables Vol C Tables 4.2.6.8 and 6.1.1.4'
N N 0.0311 0.0180 'International Tables Vol C Tables 4.2.6.8 and 6.1.1.4'
Cl Cl 0.3639 0.7018 'International Tables Vol C Tables 4.2.6.8 and 6.1.1.4'
Fe Fe -1.1336 3.1974 'International Tables Vol C Tables 4.2.6.8 and 6.1.1.4'

loop_
_geom_angle_atom_site_label_1
_geom_angle_atom_site_label_2
_geom_angle_atom_site_label_3
_geom_angle
_geom_angle_site_symmetry_1
_geom_angle_site_symmetry_3
N1 Fe N1 78.0(2) 2_656 .
N1 Fe Cl 114.57(10) 2_656 .
N1 Fe Cl 111.13(11) . .
N1 Fe Cl 111.13(11) 2_656 2_656
N1 Fe Cl 114.57(10) . 2_656
Cl Fe Cl 120.08(10) . 2_656
N1 C1 C1 118.4(3) . 2_656
C1 N1 C2 119.2(4) . .
C1 N1 Fe 112.6(3) . .
C2 N1 Fe 128.2(3) . .
N1 C2 C7 110.7(4) . .
N1 C2 C3 108.5(3) . .
C7 C2 C3 110.2(4) . .
C2 C3 C4 110.8(4) . .
C5 C4 C3 111.9(5) . .
C4 C5 C6 110.1(5) . .
C5 C6 C7 111.7(4) . .
C2 C7 C6 110.4(4) . .

loop_
_geom_bond_atom_site_label_1
_geom_bond_atom_site_label_2
_geom_bond_distance
_geom_bond_site_symmetry_2
Fe N1 2.125(4) 2_656
Fe N1 2.125(4) .
Fe Cl 2.2311(15) .
Fe Cl 2.2311(15) 2_656
C1 N1 1.239(6) .
C1 C1 1.495(9) 2_656
N1 C2 1.480(5) .
C2 C7 1.510(7) .
C2 C3 1.515(7) .
C3 C4 1.521(7) .
C4 C5 1.518(9) .
C5 C6 1.524(8) .
C6 C7 1.525(7) .
